data_7237019
loop_
_publ_author_name
'Hang, Hao'
'Fei, Bin'
'Chen, Xiu Qin'
'Tong, Ming Liang'
'Ksenofontov, Vadim'
'Gural'skiy, Il&#x2019;ya A.'
'Bao, Xin'

_publ_section_title
;
 Multiple spin phases in a switchable Fe(ii) complex: polymorphism and
 symmetry breaking effects
;
_journal_issue 13
_journal_name_full 'Journal of Materials Chemistry C'
_journal_page_first 3352
_journal_paper_doi 10.1039/C7TC05111E
_journal_volume 6
_journal_year 2018
_chemical_absolute_configuration unknown
_chemical_formula_moiety '2(C9 H8 Br Fe0.5 N5)'
_chemical_formula_sum 'C18 H16 Br2 Fe N10'
_chemical_formula_weight 588.08
_space_group_crystal_system orthorhombic
_space_group_IT_number 18
_space_group_name_Hall 'P 2bc 2'
_space_group_name_H-M_alt 'P 2 21 21'
_atom_sites_solution_hydrogens geom
_audit_creation_date 2017-07-25
_audit_creation_method
;
Olex2 1.2
(compiled 2015.09.30 svn.r3233 for OlexSys, GUI svn.r5103)
;
_audit_update_record
;
2017-10-30 deposited with the CCDC.
2018-02-21 downloaded from the CCDC.
;
_cell_angle_alpha 90
_cell_angle_beta 90
_cell_angle_gamma 90
_cell_formula_units_Z 4
_cell_length_a 8.8257(8)
_cell_length_b 13.4735(12)
_cell_length_c 17.2070(16)
_cell_measurement_reflns_used 4841
_cell_measurement_temperature 123(2)
_cell_measurement_theta_max 25.4720
_cell_measurement_theta_min 2.8092
_cell_volume 2046.1(3)
_computing_molecular_graphics 'Olex2 (Dolomanov et al., 2009)'
_computing_publication_material 'Olex2 (Dolomanov et al., 2009)'
_computing_structure_refinement 'SHELXL-2014 (Sheldrick, 2014)'
_diffrn_ambient_temperature 123(2)
_diffrn_measured_fraction_theta_full 0.989
_diffrn_measured_fraction_theta_max 0.986
_diffrn_measurement_device_type 'PHOTON100 CMOS detector'
_diffrn_radiation_type MoK\a
_diffrn_radiation_wavelength 0.71076
_diffrn_reflns_av_R_equivalents 0.0700
_diffrn_reflns_av_unetI/netI 0.0510
_diffrn_reflns_Laue_measured_fraction_full 0.989
_diffrn_reflns_Laue_measured_fraction_max 0.986
_diffrn_reflns_limit_h_max 10
_diffrn_reflns_limit_h_min -9
_diffrn_reflns_limit_k_max 16
_diffrn_reflns_limit_k_min -16
_diffrn_reflns_limit_l_max 20
_diffrn_reflns_limit_l_min -20
_diffrn_reflns_number 18489
_diffrn_reflns_point_group_measured_fraction_full 0.990
_diffrn_reflns_point_group_measured_fraction_max 0.987
_diffrn_reflns_theta_full 25.243
_diffrn_reflns_theta_max 25.491
_diffrn_reflns_theta_min 2.809
_exptl_absorpt_coefficient_mu 4.673
_exptl_absorpt_correction_T_max 0.7452
_exptl_absorpt_correction_T_min 0.6117
_exptl_absorpt_correction_type multi-scan
_exptl_absorpt_process_details 'SADABS (Bruker, 2014)'
_exptl_crystal_colour red
_exptl_crystal_density_diffrn 1.909
_exptl_crystal_description block
_exptl_crystal_F_000 1160
_exptl_crystal_size_max 0.17
_exptl_crystal_size_mid 0.09
_exptl_crystal_size_min 0.05
_refine_diff_density_max 0.768
_refine_diff_density_min -0.492
_refine_diff_density_rms 0.102
_refine_ls_abs_structure_details
;
 Refined as an inversion twin.
;
_refine_ls_abs_structure_Flack 0.54(3)
_refine_ls_extinction_method none
_refine_ls_goodness_of_fit_ref 1.018
_refine_ls_hydrogen_treatment constr
_refine_ls_matrix_type full
_refine_ls_number_parameters 282
_refine_ls_number_reflns 3756
_refine_ls_number_restraints 0
_refine_ls_restrained_S_all 1.018
_refine_ls_R_factor_all 0.0641
_refine_ls_R_factor_gt 0.0345
_refine_ls_shift/su_max 0.000
_refine_ls_shift/su_mean 0.000
_refine_ls_structure_factor_coef Fsqd
_refine_ls_weighting_details 'w=1/[\s^2^(Fo^2^)+(0.0191P)^2^+2.7274P] where P=(Fo^2^+2Fc^2^)/3'
_refine_ls_weighting_scheme calc
_refine_ls_wR_factor_gt 0.0601
_refine_ls_wR_factor_ref 0.0687
_reflns_Friedel_coverage 0.745
_reflns_Friedel_fraction_full 0.992
_reflns_Friedel_fraction_max 0.989
_reflns_number_gt 2807
_reflns_number_total 3756
_reflns_threshold_expression 'I > 2\s(I)'
_cod_data_source_file c7tc05111e2.cif
_cod_data_source_block alpha-123K
_cod_database_code 7237019
_shelxl_version_number 2014-3
_shelx_space_group_comment
;
The symmetry employed for this shelxl refinement is uniquely defined
by the following loop, which should always be used as a source of
symmetry information in preference to the above space-group names.
They are only intended as comments.
;
_olex2_refinement_description
;
1. Others
 Fixed U12: Fe1(0) Fe2(0)
 Fixed U13: Fe1(0) Fe2(0)
 Fixed Uiso: H2(0.023) H13(0.024) H6A(0.028) H6B(0.028) H7(0.023) H15A(0.027)
 H15B(0.027) H10(0.019) H1(0.02) H3(0.026) H4(0.029) H12(0.028) H16A(0.028)
 H16B(0.028) H7A(0.046) H7B(0.046)
 Fixed X: H2(0.4554) H13(-0.0449) H6A(0.4041) H6B(0.5734) H7(0.0039)
 H15A(0.042) H15B(-0.1242) H10(0.2531) H1(0.7201) H3(0.6077) H4(0.5027)
 H12(0.0656) H16A(-0.2464) H16B(-0.1694) H7A(0.3096) H7B(0.2315)
 Fixed Y: Fe1(0.5) Fe2(0) H2(0.4546) H13(0.333) H6A(0.2842) H6B(0.3066)
 H7(0.0444) H15A(0.1992) H15B(0.1926) H10(0.0967) H1(0.4156) H3(0.127)
 H4(0.1524) H12(0.3693) H16A(0.0528) H16B(-0.0532) H7A(0.4026) H7B(0.4389)
 Fixed Z: Fe1(0.5) Fe2(0.5) H2(0.6116) H13(0.4665) H6A(0.5655) H6B(0.5949)
 H7(0.62) H15A(0.5959) H15B(0.5586) H10(0.3489) H1(0.3399) H3(0.346) H4(0.4701)
 H12(0.3461) H16A(0.5557) H16B(0.5711) H7A(0.4701) H7B(0.5494)
;
_olex2_submission_special_instructions 'No special instructions were received'

loop_
_space_group_symop_operation_xyz
'x, y, z'
'-x, -y+1/2, z+1/2'
'x, -y, -z'
'-x, y+1/2, -z+1/2'

loop_
_atom_site_label
_atom_site_type_symbol
_atom_site_fract_x
_atom_site_fract_y
_atom_site_fract_z
_atom_site_U_iso_or_equiv
_atom_site_adp_type
_atom_site_occupancy
_atom_site_site_symmetry_order
_atom_site_calc_flag
_atom_site_refinement_flags_posn
_atom_site_refinement_flags_adp
_atom_site_refinement_flags_occupancy
Br2 Br 0.26337(12) 0.25569(6) 0.23972(5) 0.0261(3) Uani 1 1 d . . .
Br1 Br 0.76302(12) 0.25547(6) 0.23448(5) 0.0256(3) Uani 1 1 d . . .
Fe1 Fe 0.6287(2) 0.5000 0.5000 0.0142(4) Uani 1 2 d S T P
Fe2 Fe 0.1471(2) 0.0000 0.5000 0.0144(4) Uani 1 2 d S T P
N4 N 1.0119(10) 0.4131(5) 0.6454(5) 0.0230(19) Uani 1 1 d . . .
N1 N 0.6222(9) 0.3764(5) 0.4391(4) 0.0167(17) Uani 1 1 d . . .
N6 N 0.1314(8) 0.1259(5) 0.4432(4) 0.0140(17) Uani 1 1 d . . .
N8 N 0.3039(9) -0.0534(5) 0.4312(5) 0.0197(19) Uani 1 1 d . . .
N9 N 0.5245(9) -0.0822(5) 0.3482(4) 0.0195(18) Uani 1 1 d . . .
C5 C 0.5568(11) 0.2984(7) 0.4759(5) 0.019(2) Uani 1 1 d . . .
C9 C 1.0204(12) 0.4509(7) 0.7161(6) 0.020(2) Uani 1 1 d . . .
N2 N 0.4625(9) 0.4303(5) 0.5568(4) 0.0192(18) Uani 1 1 d . . .
H2 H 0.4554 0.4546 0.6116 0.023 Uiso 1 1 calc R U .
N3 N 0.7864(9) 0.4435(5) 0.5664(4) 0.0159(17) Uani 1 1 d . . .
N5 N 1.0341(10) 0.4827(6) 0.7779(5) 0.031(2) Uani 1 1 d . . .
C2 C 0.6740(11) 0.2694(7) 0.3335(5) 0.0179(19) Uani 1 1 d . . .
C13 C 0.0181(11) 0.2854(7) 0.4415(5) 0.020(2) Uani 1 1 d . . .
H13 H -0.0449 0.3330 0.4665 0.024 Uiso 1 1 calc R U .
C6 C 0.4970(13) 0.3231(5) 0.5548(6) 0.023(2) Uani 1 1 d . . .
H6A H 0.4041 0.2842 0.5655 0.028 Uiso 1 1 calc R U .
H6B H 0.5734 0.3066 0.5949 0.028 Uiso 1 1 calc R U .
N7 N -0.0173(9) 0.0595(5) 0.5642(5) 0.0189(17) Uani 1 1 d . . .
H7 H 0.0039 0.0444 0.6200 0.023 Uiso 1 1 calc R U .
C15 C -0.0189(12) 0.1678(6) 0.5543(5) 0.023(2) Uani 1 1 d . . .
H15A H 0.0420 0.1992 0.5959 0.027 Uiso 1 1 calc R U .
H15B H -0.1242 0.1926 0.5586 0.027 Uiso 1 1 calc R U .
C14 C 0.0447(11) 0.1951(7) 0.4767(5) 0.019(2) Uani 1 1 d . . .
N10 N 0.5529(10) -0.0044(6) 0.2192(5) 0.0301(19) Uani 1 1 d . . .
C10 C 0.1928(10) 0.1459(6) 0.3734(5) 0.016(2) Uani 1 1 d . . .
H10 H 0.2531 0.0967 0.3489 0.019 Uiso 1 1 calc R U .
C11 C 0.1714(10) 0.2347(7) 0.3365(5) 0.0175(19) Uani 1 1 d . . .
C18 C 0.5321(12) -0.0397(7) 0.2789(6) 0.021(2) Uani 1 1 d . . .
C1 C 0.6775(11) 0.3614(6) 0.3676(5) 0.017(2) Uani 1 1 d . . .
H1 H 0.7201 0.4156 0.3399 0.020 Uiso 1 1 calc R U .
C17 C 0.4047(12) -0.0638(6) 0.3902(6) 0.016(2) Uani 1 1 d . . .
C8 C 0.8897(12) 0.4307(6) 0.6064(5) 0.016(2) Uani 1 1 d . . .
C3 C 0.6103(12) 0.1905(7) 0.3699(5) 0.022(2) Uani 1 1 d . . .
H3 H 0.6077 0.1270 0.3460 0.026 Uiso 1 1 calc R U .
C4 C 0.5494(11) 0.2057(6) 0.4429(6) 0.024(2) Uani 1 1 d . . .
H4 H 0.5027 0.1524 0.4701 0.029 Uiso 1 1 calc R U .
C12 C 0.0821(12) 0.3071(7) 0.3706(6) 0.023(2) Uani 1 1 d . . .
H12 H 0.0656 0.3693 0.3461 0.028 Uiso 1 1 calc R U .
C16 C -0.1592(9) 0.0100(7) 0.5422(4) 0.0231(19) Uani 1 1 d . . .
H16A H -0.2464 0.0528 0.5557 0.028 Uiso 1 1 calc R U .
H16B H -0.1694 -0.0532 0.5711 0.028 Uiso 1 1 calc R U .
C7 C 0.3190(10) 0.4493(7) 0.5143(6) 0.038(3) Uani 1 1 d . . .
H7A H 0.3096 0.4026 0.4701 0.046 Uiso 1 1 calc R U .
H7B H 0.2315 0.4389 0.5494 0.046 Uiso 1 1 calc R U .

loop_
_atom_site_aniso_label
_atom_site_aniso_U_11
_atom_site_aniso_U_22
_atom_site_aniso_U_33
_atom_site_aniso_U_23
_atom_site_aniso_U_13
_atom_site_aniso_U_12
Br2 0.0325(6) 0.0276(7) 0.0181(5) 0.0072(4) 0.0046(5) -0.0034(4)
Br1 0.0313(6) 0.0293(7) 0.0163(5) -0.0069(3) 0.0034(4) 0.0037(4)
Fe1 0.0142(10) 0.0168(10) 0.0117(10) -0.0008(8) 0.000 0.000
Fe2 0.0162(10) 0.0153(9) 0.0117(10) 0.0022(8) 0.000 0.000
N4 0.020(5) 0.031(4) 0.018(5) -0.004(3) -0.001(4) 0.010(4)
N1 0.015(4) 0.018(4) 0.017(4) -0.001(3) -0.002(3) -0.003(3)
N6 0.009(4) 0.021(4) 0.012(4) 0.002(3) 0.001(3) -0.002(3)
N8 0.023(5) 0.019(4) 0.018(4) 0.004(3) -0.001(4) -0.003(3)
N9 0.019(5) 0.030(4) 0.009(4) 0.004(3) 0.003(3) 0.003(4)
C5 0.021(6) 0.024(5) 0.011(5) 0.003(4) -0.002(4) -0.001(4)
C9 0.014(5) 0.018(4) 0.028(6) 0.012(4) 0.000(4) 0.002(4)
N2 0.019(5) 0.029(4) 0.009(4) -0.001(3) 0.005(3) -0.004(3)
N3 0.014(4) 0.020(3) 0.013(4) -0.004(3) 0.003(3) 0.007(3)
N5 0.035(5) 0.041(5) 0.017(5) -0.004(4) 0.000(4) -0.004(4)
C2 0.018(5) 0.023(4) 0.013(4) -0.001(4) -0.004(4) 0.002(4)
C13 0.024(5) 0.025(5) 0.012(5) -0.001(4) 0.000(4) 0.005(4)
C6 0.031(6) 0.016(4) 0.022(6) 0.003(4) -0.001(5) -0.006(5)
N7 0.018(4) 0.023(3) 0.016(4) 0.003(3) -0.002(3) -0.003(3)
C15 0.023(6) 0.031(5) 0.014(5) -0.002(4) 0.005(4) 0.003(5)
C14 0.017(6) 0.018(5) 0.022(6) 0.000(4) 0.001(4) 0.003(4)
N10 0.034(5) 0.038(4) 0.018(5) 0.002(4) -0.003(4) -0.005(4)
C10 0.010(5) 0.020(4) 0.016(5) -0.003(4) 0.001(4) 0.001(3)
C11 0.013(4) 0.026(5) 0.014(4) 0.002(4) 0.001(4) -0.004(4)
C18 0.014(5) 0.026(5) 0.024(6) -0.005(4) -0.005(4) -0.001(4)
C1 0.015(5) 0.021(4) 0.015(5) -0.003(4) -0.006(4) 0.001(4)
C17 0.021(6) 0.013(4) 0.015(5) 0.000(4) -0.005(5) -0.002(4)
C8 0.019(5) 0.015(4) 0.014(5) -0.002(4) 0.004(4) 0.002(4)
C3 0.025(5) 0.023(5) 0.018(5) -0.005(4) -0.003(4) -0.001(4)
C4 0.031(6) 0.012(5) 0.029(6) 0.001(4) -0.001(4) -0.008(4)
C12 0.023(5) 0.016(4) 0.030(6) 0.003(4) -0.006(4) -0.002(4)
C16 0.011(4) 0.030(5) 0.028(5) 0.001(4) 0.006(3) 0.006(4)
C7 0.017(5) 0.057(6) 0.040(6) -0.002(5) 0.003(4) 0.000(4)

loop_
_atom_type_symbol
_atom_type_description
_atom_type_scat_dispersion_real
_atom_type_scat_dispersion_imag
_atom_type_scat_source
C C 0.0033 0.0016 'International Tables Vol C Tables 4.2.6.8 and 6.1.1.4'
H H 0.0000 0.0000 'International Tables Vol C Tables 4.2.6.8 and 6.1.1.4'
Br Br -0.2901 2.4595 'International Tables Vol C Tables 4.2.6.8 and 6.1.1.4'
Fe Fe 0.3463 0.8444 'International Tables Vol C Tables 4.2.6.8 and 6.1.1.4'
N N 0.0061 0.0033 'International Tables Vol C Tables 4.2.6.8 and 6.1.1.4'

loop_
_geom_angle_atom_site_label_1
_geom_angle_atom_site_label_2
_geom_angle_atom_site_label_3
_geom_angle
_geom_angle_site_symmetry_1
_geom_angle_site_symmetry_3
N1 Fe1 N1 176.7(5) . 3_566
N1 Fe1 N2 96.6(3) 3_566 .
N1 Fe1 N2 96.6(3) . 3_566
N1 Fe1 N2 80.9(3) 3_566 3_566
N1 Fe1 N2 80.9(3) . .
N2 Fe1 N2 85.5(4) . 3_566
N3 Fe1 N1 92.2(3) 3_566 .
N3 Fe1 N1 92.2(3) . 3_566
N3 Fe1 N1 90.1(3) . .
N3 Fe1 N1 90.1(3) 3_566 3_566
N3 Fe1 N2 172.8(3) 3_566 .
N3 Fe1 N2 93.1(3) 3_566 3_566
N3 Fe1 N2 93.1(3) . .
N3 Fe1 N2 172.8(3) . 3_566
N3 Fe1 N3 89.2(4) 3_566 .
N6 Fe2 N6 171.9(4) . 3_556
N6 Fe2 N7 82.9(3) 3_556 3_556
N6 Fe2 N7 91.2(3) . 3_556
N6 Fe2 N7 91.2(3) 3_556 .
N6 Fe2 N7 82.9(3) . .
N8 Fe2 N6 93.8(3) 3_556 3_556
N8 Fe2 N6 91.9(3) 3_556 .
N8 Fe2 N6 91.9(3) . 3_556
N8 Fe2 N6 93.8(3) . .
N8 Fe2 N8 90.1(5) . 3_556
N8 Fe2 N7 176.3(3) . .
N8 Fe2 N7 91.8(3) . 3_556
N8 Fe2 N7 176.3(3) 3_556 3_556
N8 Fe2 N7 91.8(3) 3_556 .
N7 Fe2 N7 86.5(4) . 3_556
C8 N4 C9 117.0(9) . .
C5 N1 Fe1 114.8(6) . .
C1 N1 Fe1 127.4(6) . .
C1 N1 C5 117.8(8) . .
C14 N6 Fe2 115.4(6) . .
C14 N6 C10 118.4(8) . .
C10 N6 Fe2 126.1(6) . .
C17 N8 Fe2 165.3(7) . .
C17 N9 C18 117.2(9) . .
N1 C5 C6 113.7(8) . .
N1 C5 C4 122.2(9) . .
C4 C5 C6 124.1(9) . .
N5 C9 N4 177.1(12) . .
C6 N2 Fe1 107.3(6) . .
C6 N2 C7 109.4(7) . .
C7 N2 Fe1 107.7(5) . .
C8 N3 Fe1 165.5(7) . .
C1 C2 Br1 117.8(7) . .
C3 C2 Br1 120.8(7) . .
C3 C2 C1 121.3(8) . .
C12 C13 C14 120.4(9) . .
N2 C6 C5 108.2(7) . .
C15 N7 Fe2 110.1(6) . .
C16 N7 Fe2 107.2(5) . .
C16 N7 C15 114.4(8) . .
N7 C15 C14 110.1(7) . .
N6 C14 C13 121.6(9) . .
N6 C14 C15 115.4(8) . .
C13 C14 C15 123.0(9) . .
N6 C10 C11 122.3(8) . .
C10 C11 Br2 119.0(7) . .
C10 C11 C12 119.8(8) . .
C12 C11 Br2 121.2(7) . .
N10 C18 N9 173.7(12) . .
N1 C1 C2 121.5(8) . .
N8 C17 N9 174.4(10) . .
N3 C8 N4 174.5(10) . .
C2 C3 C4 117.7(8) . .
C5 C4 C3 119.4(9) . .
C13 C12 C11 117.5(8) . .
N7 C16 C16 109.7(6) . 3_556
C7 C7 N2 109.2(6) 3_566 .

loop_
_geom_bond_atom_site_label_1
_geom_bond_atom_site_label_2
_geom_bond_distance
_geom_bond_site_symmetry_2
Br2 C11 1.873(9) .
Br1 C2 1.886(9) .
Fe1 N1 1.969(7) .
Fe1 N1 1.969(7) 3_566
Fe1 N2 1.997(7) .
Fe1 N2 1.997(7) 3_566
Fe1 N3 1.956(8) 3_566
Fe1 N3 1.956(8) .
Fe2 N6 1.963(7) 3_556
Fe2 N6 1.963(7) .
Fe2 N8 1.958(8) .
Fe2 N8 1.958(8) 3_556
Fe2 N7 1.992(8) .
Fe2 N7 1.992(8) 3_556
N4 C9 1.322(13) .
N4 C8 1.292(13) .
N1 C5 1.356(12) .
N1 C1 1.338(11) .
N6 C14 1.336(12) .
N6 C10 1.345(11) .
N8 C17 1.144(12) .
N9 C18 1.324(13) .
N9 C17 1.305(13) .
C5 C6 1.494(13) .
C5 C4 1.374(14) .
C9 N5 1.153(11) .
N2 C6 1.477(10) .
N2 C7 1.486(11) .
N3 C8 1.155(12) .
C2 C1 1.372(12) .
C2 C3 1.355(13) .
C13 C14 1.379(13) .
C13 C12 1.376(13) .
N7 C15 1.469(10) .
N7 C16 1.469(11) .
C15 C14 1.496(13) .
N10 C18 1.147(12) .
C10 C11 1.368(12) .
C11 C12 1.385(13) .
C3 C4 1.383(13) .
C16 C16 1.476(15) 3_556
C7 C7 1.452(17) 3_566
